data_7201538
loop_
_publ_author_name
'Chen, Zhen-Feng'
'Zhang, Zhi-Li'
'Tan, Yu-Hui'
'Tang, Yun-Zhi'
'Fun, Hoong-Kun'
'Zhou, Zhong-Yuan'
'Abrahams, Brendan F.'
'Liang, Hong'

_publ_section_title
;
 Coordination polymers constructed by linking metal ions with
 azodibenzoate anions
;
_journal_issue 2
_journal_name_full CrystEngComm
_journal_page_first 217
_journal_paper_doi 10.1039/b709587b
_journal_volume 10
_journal_year 2008
_chemical_formula_sum 'C24 H18 N4 O4 Zn'
_chemical_formula_weight 491.79
_chemical_name_systematic
;
?
;
_space_group_IT_number 2
_symmetry_cell_setting triclinic
_symmetry_space_group_name_Hall '-P 1'
_symmetry_space_group_name_H-M 'P -1'
_atom_sites_solution_hydrogens geom
_atom_sites_solution_primary direct
_atom_sites_solution_secondary difmap
_audit_creation_method SHELXL-97
_cell_angle_alpha 101.017(2)
_cell_angle_beta 96.9130(10)
_cell_angle_gamma 93.6290(10)
_cell_formula_units_Z 2
_cell_length_a 8.0104(8)
_cell_length_b 8.3900(8)
_cell_length_c 16.5826(17)
_cell_measurement_reflns_used 994
_cell_measurement_temperature 296(2)
_cell_measurement_theta_max 19.60
_cell_measurement_theta_min 2.53
_cell_volume 1081.71(19)
_computing_cell_refinement 'Bruker SMART'
_computing_data_collection 'Bruker SMART'
_computing_data_reduction 'Bruker SAINT'
_computing_molecular_graphics 'Bruker SHELXTL'
_computing_publication_material 'Bruker SHELXTL'
_computing_structure_refinement 'SHELXL-97 (Sheldrick, 1997)'
_computing_structure_solution 'SHELXS-97 (Sheldrick, 1990)'
_diffrn_ambient_temperature 296(2)
_diffrn_measured_fraction_theta_full 0.986
_diffrn_measured_fraction_theta_max 0.986
_diffrn_measurement_device_type 'CCD area detector'
_diffrn_measurement_method 'phi and omega scans'
_diffrn_radiation_monochromator graphite
_diffrn_radiation_source 'fine-focus sealed tube'
_diffrn_radiation_type MoK\a
_diffrn_radiation_wavelength 0.71073
_diffrn_reflns_av_R_equivalents 0.0312
_diffrn_reflns_av_sigmaI/netI 0.0764
_diffrn_reflns_limit_h_max 9
_diffrn_reflns_limit_h_min -9
_diffrn_reflns_limit_k_max 7
_diffrn_reflns_limit_k_min -10
_diffrn_reflns_limit_l_max 19
_diffrn_reflns_limit_l_min -19
_diffrn_reflns_number 5535
_diffrn_reflns_theta_full 25.10
_diffrn_reflns_theta_max 25.10
_diffrn_reflns_theta_min 2.48
_exptl_absorpt_coefficient_mu 1.175
_exptl_absorpt_correction_T_max 0.8816
_exptl_absorpt_correction_T_min 0.7989
_exptl_absorpt_correction_type multi-scan
_exptl_absorpt_process_details 'SADABS; Sheldrick 1996'
_exptl_crystal_colour Orange-red
_exptl_crystal_density_diffrn 1.510
_exptl_crystal_density_method 'not measured'
_exptl_crystal_description rod
_exptl_crystal_F_000 504
_exptl_crystal_size_max 0.20
_exptl_crystal_size_mid 0.14
_exptl_crystal_size_min 0.11
_refine_diff_density_max 0.341
_refine_diff_density_min -0.425
_refine_diff_density_rms 0.072
_refine_ls_extinction_coef 0.0021(13)
_refine_ls_extinction_expression Fc^*^=kFc[1+0.001xFc^2^\l^3^/sin(2\q)]^-1/4^
_refine_ls_extinction_method SHELXL
_refine_ls_goodness_of_fit_ref 0.985
_refine_ls_hydrogen_treatment constr
_refine_ls_matrix_type full
_refine_ls_number_parameters 299
_refine_ls_number_reflns 3792
_refine_ls_number_restraints 0
_refine_ls_restrained_S_all 0.985
_refine_ls_R_factor_all 0.0833
_refine_ls_R_factor_gt 0.0532
_refine_ls_shift/su_max 0.000
_refine_ls_shift/su_mean 0.000
_refine_ls_structure_factor_coef Fsqd
_refine_ls_weighting_details 'calc w=1/[\s^2^(Fo^2^)+(0.0670P)^2^+0.0000P] where P=(Fo^2^+2Fc^2^)/3'
_refine_ls_weighting_scheme calc
_refine_ls_wR_factor_gt 0.1164
_refine_ls_wR_factor_ref 0.1398
_reflns_number_gt 2620
_reflns_number_total 3792
_reflns_threshold_expression >2sigma(I)
_cod_data_source_file b709587b.txt
_cod_data_source_block xb1122
_cod_depositor_comments
;
The following automatic conversions were performed:
'_symmetry_cell_setting' value 'Triclinic' changed to 'triclinic'
according to '/home/saulius/struct/CIF-dictionaries/cif_core.dic'
dictionary named 'cif_core.dic' version 2.4.1 from 2010-06-29.

Automatic conversion script
Id: cif_fix_enum 1527 2010-12-29 10:47:43Z saulius 
;
_cod_original_sg_symbol_H-M P-1
_cod_database_code 7201538

loop_
_symmetry_equiv_pos_as_xyz
'x, y, z'
'-x, -y, -z'

loop_
_atom_site_label
_atom_site_type_symbol
_atom_site_fract_x
_atom_site_fract_y
_atom_site_fract_z
_atom_site_U_iso_or_equiv
_atom_site_adp_type
_atom_site_occupancy
_atom_site_symmetry_multiplicity
_atom_site_calc_flag
_atom_site_refinement_flags
_atom_site_disorder_assembly
_atom_site_disorder_group
Zn1 Zn 0.26685(6) 0.09874(6) 0.75375(3) 0.0425(2) Uani 1 1 d . . .
N1 N 1.0200(6) 0.4904(6) 0.5349(3) 0.0678(13) Uani 1 1 d . . .
N2 N 0.0457(5) 0.9669(5) 1.0244(3) 0.0508(10) Uani 1 1 d . . .
N3 N 0.0343(4) -0.0163(4) 0.6904(2) 0.0438(10) Uani 1 1 d . . .
N4 N 0.3474(4) -0.1059(5) 0.7906(3) 0.0440(10) Uani 1 1 d . . .
O1 O 0.3617(5) 0.1484(5) 0.6451(2) 0.0769(12) Uani 1 1 d . . .
O2 O 0.5301(5) 0.2062(4) 0.7605(2) 0.0681(11) Uani 1 1 d . . .
O3 O 0.1669(4) 0.2795(4) 0.8123(2) 0.0565(9) Uani 1 1 d . . .
O4 O 0.3273(5) 0.2658(4) 0.9291(2) 0.0707(11) Uani 1 1 d . . .
C1 C 0.5973(7) 0.3050(9) 0.5648(4) 0.096(2) Uani 1 1 d . . .
H1 H 0.4886 0.2778 0.5367 0.115 Uiso 1 1 calc R . .
C2 C 0.7212(8) 0.3740(9) 0.5266(4) 0.101(3) Uani 1 1 d . . .
H2 H 0.6953 0.3923 0.4731 0.121 Uiso 1 1 calc R . .
C3 C 0.8796(6) 0.4142(6) 0.5676(3) 0.0572(14) Uani 1 1 d . . .
C4 C 0.9174(7) 0.3855(7) 0.6457(4) 0.0666(16) Uani 1 1 d . . .
H4 H 1.0261 0.4119 0.6741 0.080 Uiso 1 1 calc R . .
C5 C 0.7922(6) 0.3168(6) 0.6819(3) 0.0604(14) Uani 1 1 d . . .
H5 H 0.8182 0.2971 0.7351 0.073 Uiso 1 1 calc R . .
C6 C 0.6340(6) 0.2773(6) 0.6428(3) 0.0510(13) Uani 1 1 d . . .
C7 C 0.5010(7) 0.2037(6) 0.6856(4) 0.0549(13) Uani 1 1 d . . .
C8 C 0.0486(6) 0.5690(6) 0.8817(3) 0.0491(12) Uani 1 1 d . . .
H8 H -0.0051 0.5114 0.8307 0.059 Uiso 1 1 calc R . .
C9 C 0.0035(6) 0.7210(6) 0.9120(3) 0.0492(12) Uani 1 1 d . . .
H9 H -0.0794 0.7665 0.8817 0.059 Uiso 1 1 calc R . .
C10 C 0.0820(6) 0.8065(6) 0.9883(3) 0.0448(12) Uani 1 1 d . . .
C11 C 0.2029(6) 0.7367(6) 1.0337(3) 0.0525(13) Uani 1 1 d . . .
H11 H 0.2537 0.7928 1.0856 0.063 Uiso 1 1 calc R . .
C12 C 0.2481(6) 0.5843(6) 1.0020(3) 0.0529(13) Uani 1 1 d . . .
H12 H 0.3302 0.5384 1.0326 0.063 Uiso 1 1 calc R . .
C13 C 0.1736(6) 0.4986(5) 0.9256(3) 0.0431(11) Uani 1 1 d . . .
C14 C 0.2267(6) 0.3353(6) 0.8885(3) 0.0487(12) Uani 1 1 d . . .
C15 C 0.3235(6) -0.2482(6) 0.7367(3) 0.0486(12) Uani 1 1 d . . .
H15 H 0.2567 -0.2535 0.6861 0.058 Uiso 1 1 calc R . .
C16 C 0.3922(6) -0.3869(6) 0.7520(4) 0.0589(14) Uani 1 1 d . . .
H16 H 0.3720 -0.4840 0.7131 0.071 Uiso 1 1 calc R . .
C17 C 0.4912(7) -0.3785(7) 0.8261(4) 0.0629(15) Uani 1 1 d . . .
H17 H 0.5418 -0.4698 0.8377 0.075 Uiso 1 1 calc R . .
C18 C 0.5152(7) -0.2360(7) 0.8827(4) 0.0622(15) Uani 1 1 d . . .
H18 H 0.5799 -0.2295 0.9339 0.075 Uiso 1 1 calc R . .
C19 C 0.4423(6) -0.1007(6) 0.8633(3) 0.0494(12) Uani 1 1 d . . .
H19 H 0.4598 -0.0030 0.9019 0.059 Uiso 1 1 calc R . .
C20 C -0.0800(6) -0.0485(6) 0.7387(3) 0.0536(13) Uani 1 1 d . . .
H20 H -0.0512 -0.0186 0.7959 0.064 Uiso 1 1 calc R . .
C21 C -0.2367(6) -0.1231(7) 0.7083(4) 0.0672(16) Uani 1 1 d . . .
H21 H -0.3121 -0.1452 0.7441 0.081 Uiso 1 1 calc R . .
C22 C -0.2813(7) -0.1646(8) 0.6252(4) 0.0785(19) Uani 1 1 d . . .
H22 H -0.3883 -0.2145 0.6031 0.094 Uiso 1 1 calc R . .
C23 C -0.1664(7) -0.1319(7) 0.5739(4) 0.0716(17) Uani 1 1 d . . .
H23 H -0.1937 -0.1599 0.5166 0.086 Uiso 1 1 calc R . .
C24 C -0.0111(6) -0.0572(6) 0.6092(3) 0.0573(14) Uani 1 1 d . . .
H24 H 0.0663 -0.0341 0.5745 0.069 Uiso 1 1 calc R . .

loop_
_atom_site_aniso_label
_atom_site_aniso_U_11
_atom_site_aniso_U_22
_atom_site_aniso_U_33
_atom_site_aniso_U_23
_atom_site_aniso_U_13
_atom_site_aniso_U_12
Zn1 0.0421(3) 0.0412(4) 0.0459(4) 0.0109(2) 0.0098(2) 0.0029(2)
N1 0.065(3) 0.083(3) 0.058(3) 0.023(3) 0.009(3) -0.004(2)
N2 0.063(3) 0.038(2) 0.054(3) 0.0078(18) 0.013(2) 0.011(2)
N3 0.039(2) 0.048(2) 0.047(3) 0.0129(19) 0.0105(19) 0.0038(18)
N4 0.040(2) 0.041(2) 0.054(3) 0.014(2) 0.010(2) 0.0036(18)
O1 0.058(2) 0.098(3) 0.073(3) 0.021(2) 0.011(2) -0.023(2)
O2 0.082(3) 0.071(3) 0.061(3) 0.024(2) 0.034(2) 0.000(2)
O3 0.055(2) 0.052(2) 0.056(2) -0.0047(17) 0.0034(18) 0.0150(17)
O4 0.090(3) 0.063(2) 0.063(3) 0.012(2) 0.009(2) 0.038(2)
C1 0.052(3) 0.174(7) 0.061(4) 0.043(4) 0.001(3) -0.036(4)
C2 0.076(4) 0.179(8) 0.051(4) 0.053(4) -0.002(3) -0.039(5)
C3 0.049(3) 0.067(4) 0.059(4) 0.018(3) 0.018(3) -0.008(3)
C4 0.055(3) 0.079(4) 0.066(4) 0.027(3) 0.000(3) -0.020(3)
C5 0.061(3) 0.067(4) 0.053(3) 0.019(3) 0.006(3) -0.010(3)
C6 0.047(3) 0.060(3) 0.048(3) 0.013(3) 0.015(3) -0.003(2)
C7 0.052(3) 0.047(3) 0.069(4) 0.012(3) 0.022(3) 0.004(3)
C8 0.053(3) 0.043(3) 0.048(3) 0.002(2) 0.000(2) 0.003(2)
C9 0.051(3) 0.038(3) 0.056(3) 0.009(2) -0.002(3) 0.005(2)
C10 0.050(3) 0.039(3) 0.049(3) 0.014(2) 0.013(2) 0.006(2)
C11 0.064(3) 0.044(3) 0.045(3) 0.002(2) 0.003(3) 0.001(3)
C12 0.058(3) 0.052(3) 0.050(3) 0.013(3) 0.003(3) 0.012(3)
C13 0.045(3) 0.039(3) 0.048(3) 0.009(2) 0.013(2) 0.006(2)
C14 0.046(3) 0.050(3) 0.052(3) 0.008(3) 0.016(3) 0.002(2)
C15 0.049(3) 0.043(3) 0.056(3) 0.015(2) 0.009(2) 0.000(2)
C16 0.062(3) 0.039(3) 0.076(4) 0.012(3) 0.010(3) 0.002(3)
C17 0.057(3) 0.062(4) 0.080(4) 0.032(3) 0.019(3) 0.016(3)
C18 0.066(4) 0.072(4) 0.055(4) 0.023(3) 0.008(3) 0.019(3)
C19 0.049(3) 0.049(3) 0.050(3) 0.009(2) 0.005(2) 0.006(2)
C20 0.053(3) 0.064(3) 0.046(3) 0.016(3) 0.007(3) -0.003(3)
C21 0.046(3) 0.078(4) 0.079(4) 0.020(3) 0.016(3) -0.011(3)
C22 0.050(3) 0.112(5) 0.064(4) 0.008(4) -0.001(3) -0.022(3)
C23 0.067(4) 0.095(5) 0.046(3) 0.009(3) -0.004(3) -0.013(3)
C24 0.053(3) 0.071(4) 0.049(3) 0.014(3) 0.014(3) -0.001(3)

loop_
_atom_type_symbol
_atom_type_description
_atom_type_scat_dispersion_real
_atom_type_scat_dispersion_imag
_atom_type_scat_source
C C 0.0033 0.0016 'International Tables Vol C Tables 4.2.6.8 and 6.1.1.4'
H H 0.0000 0.0000 'International Tables Vol C Tables 4.2.6.8 and 6.1.1.4'
N N 0.0061 0.0033 'International Tables Vol C Tables 4.2.6.8 and 6.1.1.4'
O O 0.0106 0.0060 'International Tables Vol C Tables 4.2.6.8 and 6.1.1.4'
Zn Zn 0.2839 1.4301 'International Tables Vol C Tables 4.2.6.8 and 6.1.1.4'

loop_
_geom_angle_atom_site_label_1
_geom_angle_atom_site_label_2
_geom_angle_atom_site_label_3
_geom_angle
_geom_angle_site_symmetry_1
_geom_angle_site_symmetry_3
_geom_angle_publ_flag
O3 Zn1 N4 130.66(16) . . ?
O3 Zn1 N3 93.75(14) . . ?
N4 Zn1 N3 94.85(15) . . ?
O3 Zn1 O1 112.95(16) . . ?
N4 Zn1 O1 114.53(16) . . ?
N3 Zn1 O1 94.93(15) . . ?
O3 Zn1 O2 100.89(15) . . ?
N4 Zn1 O2 91.99(14) . . ?
N3 Zn1 O2 153.73(15) . . ?
O1 Zn1 O2 59.31(14) . . ?
N1 N1 C3 112.1(6) 2_766 . ?
N2 N2 C10 113.5(5) 2_577 . ?
C24 N3 C20 117.3(4) . . ?
C24 N3 Zn1 127.5(3) . . ?
C20 N3 Zn1 115.2(3) . . ?
C15 N4 C19 117.6(4) . . ?
C15 N4 Zn1 119.3(3) . . ?
C19 N4 Zn1 122.6(3) . . ?
C7 O1 Zn1 91.4(3) . . ?
C7 O2 Zn1 87.9(3) . . ?
C14 O3 Zn1 117.8(3) . . ?
C6 C1 C2 120.6(5) . . ?
C6 C1 H1 119.7 . . ?
C2 C1 H1 119.7 . . ?
C3 C2 C1 119.8(6) . . ?
C3 C2 H2 120.1 . . ?
C1 C2 H2 120.1 . . ?
C2 C3 C4 119.9(5) . . ?
C2 C3 N1 125.0(5) . . ?
C4 C3 N1 115.1(5) . . ?
C3 C4 C5 119.0(5) . . ?
C3 C4 H4 120.5 . . ?
C5 C4 H4 120.5 . . ?
C6 C5 C4 122.1(5) . . ?
C6 C5 H5 119.0 . . ?
C4 C5 H5 119.0 . . ?
C5 C6 C1 118.6(5) . . ?
C5 C6 C7 120.0(5) . . ?
C1 C6 C7 121.4(5) . . ?
O2 C7 O1 121.3(5) . . ?
O2 C7 C6 119.4(5) . . ?
O1 C7 C6 119.2(5) . . ?
C9 C8 C13 121.4(5) . . ?
C9 C8 H8 119.3 . . ?
C13 C8 H8 119.3 . . ?
C8 C9 C10 119.5(4) . . ?
C8 C9 H9 120.3 . . ?
C10 C9 H9 120.3 . . ?
C11 C10 C9 119.9(4) . . ?
C11 C10 N2 116.6(4) . . ?
C9 C10 N2 123.6(4) . . ?
C12 C11 C10 120.0(5) . . ?
C12 C11 H11 120.0 . . ?
C10 C11 H11 120.0 . . ?
C11 C12 C13 121.0(5) . . ?
C11 C12 H12 119.5 . . ?
C13 C12 H12 119.5 . . ?
C12 C13 C8 118.3(4) . . ?
C12 C13 C14 121.6(4) . . ?
C8 C13 C14 120.0(5) . . ?
O4 C14 O3 123.6(5) . . ?
O4 C14 C13 120.7(5) . . ?
O3 C14 C13 115.6(4) . . ?
N4 C15 C16 123.3(5) . . ?
N4 C15 H15 118.3 . . ?
C16 C15 H15 118.3 . . ?
C17 C16 C15 118.3(5) . . ?
C17 C16 H16 120.9 . . ?
C15 C16 H16 120.9 . . ?
C18 C17 C16 119.6(5) . . ?
C18 C17 H17 120.2 . . ?
C16 C17 H17 120.2 . . ?
C17 C18 C19 119.2(5) . . ?
C17 C18 H18 120.4 . . ?
C19 C18 H18 120.4 . . ?
N4 C19 C18 122.0(5) . . ?
N4 C19 H19 119.0 . . ?
C18 C19 H19 119.0 . . ?
N3 C20 C21 123.1(5) . . ?
N3 C20 H20 118.4 . . ?
C21 C20 H20 118.4 . . ?
C22 C21 C20 119.0(5) . . ?
C22 C21 H21 120.5 . . ?
C20 C21 H21 120.5 . . ?
C21 C22 C23 119.1(5) . . ?
C21 C22 H22 120.4 . . ?
C23 C22 H22 120.4 . . ?
C24 C23 C22 118.5(5) . . ?
C24 C23 H23 120.8 . . ?
C22 C23 H23 120.8 . . ?
N3 C24 C23 123.0(5) . . ?
N3 C24 H24 118.5 . . ?
C23 C24 H24 118.5 . . ?

loop_
_geom_bond_atom_site_label_1
_geom_bond_atom_site_label_2
_geom_bond_distance
_geom_bond_site_symmetry_2
_geom_bond_publ_flag
Zn1 O3 1.914(3) . ?
Zn1 N4 2.046(4) . ?
Zn1 N3 2.102(4) . ?
Zn1 O1 2.138(4) . ?
Zn1 O2 2.221(4) . ?
N1 N1 1.207(8) 2_766 ?
N1 C3 1.468(6) . ?
N2 N2 1.258(7) 2_577 ?
N2 C10 1.427(6) . ?
N3 C24 1.325(6) . ?
N3 C20 1.335(6) . ?
N4 C15 1.335(6) . ?
N4 C19 1.337(6) . ?
O1 C7 1.244(6) . ?
O2 C7 1.232(6) . ?
O3 C14 1.281(6) . ?
O4 C14 1.234(6) . ?
C1 C6 1.358(7) . ?
C1 C2 1.393(7) . ?
C1 H1 0.9300 . ?
C2 C3 1.355(7) . ?
C2 H2 0.9300 . ?
C3 C4 1.364(7) . ?
C4 C5 1.380(7) . ?
C4 H4 0.9300 . ?
C5 C6 1.343(6) . ?
C5 H5 0.9300 . ?
C6 C7 1.513(7) . ?
C8 C9 1.366(6) . ?
C8 C13 1.395(6) . ?
C8 H8 0.9300 . ?
C9 C10 1.384(6) . ?
C9 H9 0.9300 . ?
C10 C11 1.383(6) . ?
C11 C12 1.375(6) . ?
C11 H11 0.9300 . ?
C12 C13 1.375(6) . ?
C12 H12 0.9300 . ?
C13 C14 1.501(6) . ?
C15 C16 1.373(6) . ?
C15 H15 0.9300 . ?
C16 C17 1.366(7) . ?
C16 H16 0.9300 . ?
C17 C18 1.359(7) . ?
C17 H17 0.9300 . ?
C18 C19 1.383(6) . ?
C18 H18 0.9300 . ?
C19 H19 0.9300 . ?
C20 C21 1.360(7) . ?
C20 H20 0.9300 . ?
C21 C22 1.352(8) . ?
C21 H21 0.9300 . ?
C22 C23 1.375(7) . ?
C22 H22 0.9300 . ?
C23 C24 1.367(7) . ?
C23 H23 0.9300 . ?
C24 H24 0.9300 . ?

loop_
_geom_torsion_atom_site_label_1
_geom_torsion_atom_site_label_2
_geom_torsion_atom_site_label_3
_geom_torsion_atom_site_label_4
_geom_torsion
_geom_torsion_site_symmetry_1
_geom_torsion_site_symmetry_2
_geom_torsion_site_symmetry_3
_geom_torsion_site_symmetry_4
_geom_torsion_publ_flag
O3 Zn1 N3 C24 121.7(4) . . . . ?
N4 Zn1 N3 C24 -107.0(4) . . . . ?
O1 Zn1 N3 C24 8.2(4) . . . . ?
O2 Zn1 N3 C24 -2.5(6) . . . . ?
O3 Zn1 N3 C20 -57.2(3) . . . . ?
N4 Zn1 N3 C20 74.2(3) . . . . ?
O1 Zn1 N3 C20 -170.7(3) . . . . ?
O2 Zn1 N3 C20 178.7(3) . . . . ?
O3 Zn1 N4 C15 142.2(3) . . . . ?
N3 Zn1 N4 C15 43.0(4) . . . . ?
O1 Zn1 N4 C15 -54.6(4) . . . . ?
O2 Zn1 N4 C15 -111.6(3) . . . . ?
O3 Zn1 N4 C19 -46.5(4) . . . . ?
N3 Zn1 N4 C19 -145.6(4) . . . . ?
O1 Zn1 N4 C19 116.7(4) . . . . ?
O2 Zn1 N4 C19 59.7(4) . . . . ?
O3 Zn1 O1 C7 88.5(3) . . . . ?
N4 Zn1 O1 C7 -77.7(3) . . . . ?
N3 Zn1 O1 C7 -175.3(3) . . . . ?
O2 Zn1 O1 C7 -0.7(3) . . . . ?
O3 Zn1 O2 C7 -109.6(3) . . . . ?
N4 Zn1 O2 C7 118.3(3) . . . . ?
N3 Zn1 O2 C7 13.1(5) . . . . ?
O1 Zn1 O2 C7 0.7(3) . . . . ?
N4 Zn1 O3 C14 40.8(4) . . . . ?
N3 Zn1 O3 C14 140.4(4) . . . . ?
O1 Zn1 O3 C14 -122.6(4) . . . . ?
O2 Zn1 O3 C14 -61.5(4) . . . . ?
C6 C1 C2 C3 -0.2(12) . . . . ?
C1 C2 C3 C4 0.6(11) . . . . ?
C1 C2 C3 N1 -178.7(6) . . . . ?
N1 N1 C3 C2 -2.2(10) 2_766 . . . ?
N1 N1 C3 C4 178.5(6) 2_766 . . . ?
C2 C3 C4 C5 -0.5(9) . . . . ?
N1 C3 C4 C5 178.9(5) . . . . ?
C3 C4 C5 C6 -0.1(9) . . . . ?
C4 C5 C6 C1 0.6(9) . . . . ?
C4 C5 C6 C7 -179.4(5) . . . . ?
C2 C1 C6 C5 -0.4(10) . . . . ?
C2 C1 C6 C7 179.6(6) . . . . ?
Zn1 O2 C7 O1 -1.3(5) . . . . ?
Zn1 O2 C7 C6 175.5(4) . . . . ?
Zn1 O1 C7 O2 1.3(5) . . . . ?
Zn1 O1 C7 C6 -175.4(4) . . . . ?
C5 C6 C7 O2 12.4(8) . . . . ?
C1 C6 C7 O2 -167.5(6) . . . . ?
C5 C6 C7 O1 -170.7(5) . . . . ?
C1 C6 C7 O1 9.3(8) . . . . ?
C13 C8 C9 C10 -0.6(7) . . . . ?
C8 C9 C10 C11 -1.1(7) . . . . ?
C8 C9 C10 N2 178.8(4) . . . . ?
N2 N2 C10 C11 170.1(5) 2_577 . . . ?
N2 N2 C10 C9 -9.8(8) 2_577 . . . ?
C9 C10 C11 C12 1.7(7) . . . . ?
N2 C10 C11 C12 -178.2(4) . . . . ?
C10 C11 C12 C13 -0.6(7) . . . . ?
C11 C12 C13 C8 -1.1(7) . . . . ?
C11 C12 C13 C14 177.3(4) . . . . ?
C9 C8 C13 C12 1.7(7) . . . . ?
C9 C8 C13 C14 -176.7(4) . . . . ?
Zn1 O3 C14 O4 -10.7(7) . . . . ?
Zn1 O3 C14 C13 166.2(3) . . . . ?
C12 C13 C14 O4 7.3(7) . . . . ?
C8 C13 C14 O4 -174.3(4) . . . . ?
C12 C13 C14 O3 -169.7(4) . . . . ?
C8 C13 C14 O3 8.7(6) . . . . ?
C19 N4 C15 C16 -0.6(7) . . . . ?
Zn1 N4 C15 C16 171.2(4) . . . . ?
N4 C15 C16 C17 -0.5(8) . . . . ?
C15 C16 C17 C18 1.6(8) . . . . ?
C16 C17 C18 C19 -1.7(8) . . . . ?
C15 N4 C19 C18 0.5(7) . . . . ?
Zn1 N4 C19 C18 -170.9(4) . . . . ?
C17 C18 C19 N4 0.6(8) . . . . ?
C24 N3 C20 C21 1.3(7) . . . . ?
Zn1 N3 C20 C21 -179.7(4) . . . . ?
N3 C20 C21 C22 -1.2(9) . . . . ?
C20 C21 C22 C23 0.7(9) . . . . ?
C21 C22 C23 C24 -0.5(10) . . . . ?
C20 N3 C24 C23 -1.0(8) . . . . ?
Zn1 N3 C24 C23 -179.9(4) . . . . ?
C22 C23 C24 N3 0.6(9) . . . . ?
